data_7009800
loop_
_publ_author_name
'Biradha, Kumar'
'Mondal, Arunendu'
'Moulton, Brian'
'Zaworotko, Michael J.'

_publ_section_title
;
 Coexisting covalent and non-covalent planar networks in the crystal
 structures of {[M(bipy)2(NO3)2]&#x00B7;arene}n (M&#x2005;=&#x2005;Ni,
 1; Co, 2; arene&#x2005;=&#x2005;chlorobenzene, o-dichlorobenzene,
 benzene, nitrobenzene, toluene or anisole)&#x200A;&#x2020;
;
_journal_issue 21
_journal_name_full 'Journal of the Chemical Society, Dalton Transactions'
_journal_page_first 3837
_journal_paper_doi 10.1039/b003733h
_journal_year 2000
_chemical_formula_moiety 'Ni Cl4 O6 N6 C32 H24 '
_chemical_formula_sum 'C32 H24 Cl4 N6 Ni O6'
_chemical_formula_weight 789.09
_chemical_name_common 1-2PhCl2
_chemical_name_systematic ?
_space_group_IT_number 15
_symmetry_cell_setting monoclinic
_symmetry_space_group_name_Hall '-C 2yc'
_symmetry_space_group_name_H-M 'C 1 2/c 1'
_cell_angle_alpha 90.0
_cell_angle_beta 103.2940
_cell_angle_gamma 90.0
_cell_formula_units_Z 4
_cell_length_a 21.5155(17)
_cell_length_b 11.4059(9)
_cell_length_c 13.3137(10)
_cell_measurement_reflns_used 24
_cell_measurement_temperature 293
_cell_measurement_theta_max 25.00
_cell_measurement_theta_min 20.00
_cell_volume 3179.7(4)
_computing_data_reduction 'NRCVAX DATRD2'
_computing_molecular_graphics NRCVAX
_computing_publication_material 'NRCVAX TABLES Jan 94 Version'
_computing_structure_refinement 'NRCVAX LSTSQ'
_computing_structure_solution 'NRCVAX SOLVER'
_diffrn_ambient_temperature 293
_diffrn_measurement_device 'Nonius CAD-4    '
_diffrn_measurement_method 'Omega scan b/P/b        '
_diffrn_radiation_monochromator graphite
_diffrn_radiation_source 'xray tube'
_diffrn_radiation_type 'Molybdenum K\a'
_diffrn_radiation_wavelength 0.70930
_diffrn_reflns_av_R_equivalents 0.088
_diffrn_reflns_limit_h_max 20
_diffrn_reflns_limit_h_min -21
_diffrn_reflns_limit_k_max 11
_diffrn_reflns_limit_k_min 0
_diffrn_reflns_limit_l_max 13
_diffrn_reflns_limit_l_min 0
_diffrn_reflns_number 4298
_diffrn_reflns_theta_max 20.77
_diffrn_reflns_theta_min 0.00
_exptl_absorpt_coefficient_mu 1.01
_exptl_absorpt_correction_T_max 1.0000
_exptl_absorpt_correction_T_min 1.0000
_exptl_absorpt_correction_type none
_exptl_crystal_density_diffrn 1.648
_exptl_crystal_F_000 1611.90
_exptl_crystal_size_max 0.20
_exptl_crystal_size_mid 0.20
_exptl_crystal_size_min 0.20
_refine_diff_density_max 0.81
_refine_diff_density_min -0.80
_refine_ls_goodness_of_fit_obs 6.61
_refine_ls_matrix_type full
_refine_ls_number_parameters 224
_refine_ls_number_reflns 1336
_refine_ls_R_factor_all 0.098
_refine_ls_R_factor_obs 0.098
_refine_ls_shift/esd_max 0.000
_refine_ls_structure_factor_coef F
_refine_ls_weighting_details 'w = 1/(\s^2^(F)+0.0001F^2^)'
_refine_ls_weighting_scheme calc
_refine_ls_wR_factor_all 0.128
_refine_ls_wR_factor_obs 0.128
_reflns_number_observed 1336
_reflns_number_total 1670
_reflns_observed_criterion 'Inet > 3.0\s(Inet)'
_cod_data_source_file b003733h.txt
_cod_data_source_block 1-2PhCl2
_cod_depositor_comments
;
The following automatic conversions were performed:
'_symmetry_cell_setting' value 'Monoclinic' changed to 'monoclinic'
according to '/home/saulius/struct/CIF-dictionaries/cif_core.dic'
dictionary named 'cif_core.dic' version 2.4.1 from 2010-06-29.

Automatic conversion script
Id: cif_fix_enum 1527 2010-12-29 10:47:43Z saulius 

The following automatic conversions were performed:

'_atom_site_thermal_displace_type' tag value 'Uij' was replaced with
'Uani' value 27 times.

Automatic conversion script
Id: cif_fix_values 1646 2011-03-28 12:23:43Z adriana 

The following automatic conversions were performed:

'_refine_ls_weighting_scheme' value '1/(\s^2^(F)+0.0001F^2^)' was
changed to 'calc'. New tag '_refine_ls_weighting_details' was
created. The value of the new tag was set to 'w =
1/(\s^2^(F)+0.0001F^2^)'.

Automatic conversion script
Id: cif_fix_values 3143 2015-03-26 13:38:13Z robertas 
;
_cod_original_sg_symbol_H-M 'C 2/c'
_cod_original_formula_sum 'Ni Cl4 O6 N6 C32 H24 '
_cod_database_code 7009800

loop_
_symmetry_equiv_pos_as_xyz
x,y,z
-x,-y,-z
1/2+x,1/2+y,z
1/2-x,1/2-y,-z
-x,y,1/2-z
x,-y,1/2+z
1/2-x,1/2+y,1/2-z
1/2+x,1/2-y,1/2+z

loop_
_atom_site_aniso_label
_atom_site_aniso_U_11
_atom_site_aniso_U_22
_atom_site_aniso_U_33
_atom_site_aniso_U_12
_atom_site_aniso_U_13
_atom_site_aniso_U_23
_atom_site_aniso_type_symbol
Ni 0.0164(15) 0.0132(15) 0.0222(16) 0.00000 -0.0039(12) 0.00000 Ni
Cl1 0.056(3) 0.056(4) 0.080(4) -0.006(3) 0.021(3) 0.002(3) Cl
Cl2 0.144(6) 0.098(5) 0.067(4) 0.040(4) 0.052(4) 0.040(4) Cl
O1 0.022(6) 0.030(6) 0.039(7) 0.002(5) 0.008(5) -0.007(5) O
O2 0.030(7) 0.052(9) 0.072(9) -0.003(7) 0.014(6) 0.005(7) O
O3 0.035(7) 0.033(8) 0.076(9) -0.007(6) -0.001(6) 0.024(6) O
N1 0.031(8) 0.011(8) 0.035(8) 0.000(8) -0.002(7) 0.001(7) N
N11 0.025(10) 0.020(10) 0.031(12) 0.00000 0.008(9) 0.00000 N
N12 0.047(12) 0.012(10) 0.033(12) 0.00000 0.022(10) 0.00000 N
N21 0.014(6) 0.013(7) 0.026(8) -0.004(6) -0.001(6) -0.004(6) N
C11 0.019(8) 0.023(10) 0.023(9) -0.006(7) 0.000(7) 0.004(8) C
C12 0.032(9) 0.018(9) 0.012(8) -0.006(8) -0.009(6) 0.002(7) C
C13 0.038(14) 0.010(12) 0.041(16) 0.00000 -0.006(12) 0.00000 C
C14 0.022(12) 0.015(13) 0.038(15) 0.00000 0.005(11) 0.00000 C
C15 0.025(8) 0.015(9) 0.022(9) 0.003(7) -0.003(7) -0.001(8) C
C16 0.027(9) 0.021(10) 0.022(9) 0.007(7) 0.002(7) -0.001(8) C
C21 0.020(9) 0.021(9) 0.038(10) 0.007(7) 0.012(8) -0.003(8) C
C22 0.019(8) 0.012(9) 0.035(10) 0.010(7) 0.002(8) -0.007(7) C
C23 0.009(7) 0.017(8) 0.029(10) -0.007(7) -0.002(7) 0.003(7) C
C24 0.016(8) 0.027(9) 0.030(9) 0.005(8) -0.002(7) -0.006(8) C
C25 0.021(9) 0.035(10) 0.018(9) 0.004(8) 0.008(7) -0.008(7) C
C111 0.028(10) 0.044(11) 0.057(13) 0.011(9) 0.013(10) -0.018(10) C
C112 0.088(16) 0.045(13) 0.028(12) 0.020(12) 0.010(12) -0.008(9) C
C113 0.063(15) 0.066(15) 0.034(13) 0.030(12) -0.026(11) -0.027(11) C
C114 0.054(15) 0.098(20) 0.090(19) 0.042(15) -0.003(15) -0.057(16) C
C115 0.051(14) 0.041(12) 0.080(16) 0.028(11) 0.006(12) 0.013(11) C
C116 0.040(11) 0.039(11) 0.047(12) 0.010(9) 0.003(9) 0.014(10) C

loop_
_atom_site_label
_atom_site_fract_x
_atom_site_fract_y
_atom_site_fract_z
_atom_site_U_iso_or_equiv
_atom_site_thermal_displace_type
_atom_site_calc_flag
_atom_site_refinement_flags
_atom_site_type_symbol
Ni 0.00000 0.31022(22) 0.75000 0.0186(15) Uani ? S Ni
Cl1 0.62508(22) 0.4379(4) 0.5946(4) 0.063(3) Uani ? . Cl
Cl2 0.7286(3) 0.3682(6) 0.7928(4) 0.098(5) Uani ? . Cl
O1 -0.0213(5) 0.3066(9) 0.8970(7) 0.030(6) Uani ? . O
O2 -0.0990(5) 0.4032(12) 0.9352(9) 0.051(8) Uani ? . O
O3 -0.0952(5) 0.2190(10) 0.9549(9) 0.050(8) Uani ? . O
N1 -0.0727(6) 0.3092(12) 0.9301(9) 0.027(8) Uani ? . N
N11 0.00000 -0.4970(14) 0.75000 0.025(11) Uani ? S N
N12 0.00000 0.1242(14) 0.75000 0.028(11) Uani ? S N
N21 0.0955(5) 0.2987(10) 0.8364(8) 0.019(7) Uani ? . N
C11 -0.0114(6) -0.4347(13) 0.8274(10) 0.022(9) Uani ? . C
C12 -0.0132(6) -0.3180(13) 0.8333(10) 0.023(9) Uani ? . C
C13 0.00000 -0.2528(19) 0.75000 0.032(14) Uani ? S C
C14 0.00000 -0.1220(18) 0.75000 0.026(14) Uani ? S C
C15 0.0197(6) -0.0577(12) 0.8395(10) 0.022(8) Uani ? . C
C16 0.0180(6) 0.0624(13) 0.8381(11) 0.024(9) Uani ? . C
C21 0.1152(6) 0.3567(12) 0.9262(12) 0.026(9) Uani ? . C
C22 0.1753(6) 0.3403(11) 0.9930(11) 0.023(8) Uani ? . C
C23 0.2167(6) 0.2614(12) 0.9656(11) 0.019(8) Uani ? . C
C24 0.1984(6) 0.2042(12) 0.8701(11) 0.026(9) Uani ? . C
C25 0.1375(7) 0.2262(13) 0.8121(10) 0.024(9) Uani ? . C
C111 0.7035(7) 0.4977(15) 0.6198(15) 0.042(11) Uani ? . C
C112 0.7463(11) 0.4681(16) 0.7081(14) 0.054(13) Uani ? . C
C113 0.8080(10) 0.5160(19) 0.7279(15) 0.060(14) Uani ? . C
C114 0.8227(10) 0.5902(21) 0.6518(20) 0.084(17) Uani ? . C
C115 0.7788(10) 0.6170(16) 0.5656(16) 0.059(13) Uani ? . C
C116 0.7185(8) 0.5734(15) 0.5479(13) 0.043(11) Uani ? . C
H11 -0.020 -0.481 0.888 0.0329 Uiso ? . H
H12 -0.025 -0.278 0.896 0.0325 Uiso ? . H
H15 0.036 -0.101 0.908 0.0309 Uiso ? . H
H16 0.031 0.106 0.907 0.0365 Uiso ? . H
H21 0.085 0.416 0.946 0.0357 Uiso ? . H
H22 0.188 0.386 1.061 0.0329 Uiso ? . H
H24 0.228 0.148 0.845 0.0341 Uiso ? . H
H25 0.123 0.184 0.744 0.0352 Uiso ? . H
H113 0.841 0.498 0.795 0.0649 Uiso ? . H
H114 0.869 0.625 0.662 0.0900 Uiso ? . H
H115 0.792 0.671 0.512 0.0702 Uiso ? . H
H116 0.685 0.596 0.483 0.0520 Uiso ? . H

loop_
_atom_type_symbol
_atom_type_description
_atom_type_scat_dispersion_real
_atom_type_scat_dispersion_imag
_atom_type_scat_source
Ni ? 0.285 1.113 'International Tables Vol. IV Table 2.2B'
Cl ? 0.132 0.159 'International Tables Vol. IV Table 2.2B'
O ? 0.008 0.006 'International Tables Vol. IV Table 2.2B'
N ? 0.004 0.003 'International Tables Vol. IV Table 2.2B'
C ? 0.002 0.002 'International Tables Vol. IV Table 2.2B'
H ? 0.000 0.000 'International Tables Vol. IV Table 2.2B'

loop_
_geom_angle_atom_site_label_1
_geom_angle_atom_site_label_2
_geom_angle_atom_site_label_3
_geom_angle
_geom_angle_site_symmetry_1
_geom_angle_site_symmetry_2
_geom_angle_site_symmetry_3
_geom_angle_publ_flag
O1 Ni O1a 177.7(4) ? ? ? ?
O1 Ni N12 88.9(3) ? ? ? ?
O1 Ni N21 83.4(4) ? ? ? ?
O1 Ni N21a 96.5(4) ? ? ? ?
O1a Ni N12 88.9(3) ? ? ? ?
O1a Ni N21 96.5(4) ? ? ? ?
O1a Ni N21a 83.4(4) ? ? ? ?
N12 Ni N21 86.4(3) ? ? ? ?
N12 Ni N21a 86.4(3) ? ? ? ?
N21 Ni N21a 172.9(4) ? ? ? ?
Ni O1 N1 135.0(8) ? ? ? ?
O1 N1 O2 119.2(13) ? ? ? ?
O1 N1 O3 120.2(13) ? ? ? ?
O2 N1 O3 120.6(14) ? ? ? ?
C11 N11 C11a 114.9(15) ? ? ? ?
Ni N12 C16 121.6(8) ? ? ? ?
Ni N12 C16a 121.6(8) ? ? ? ?
C16 N12 C16a 116.8(15) ? ? ? ?
Ni N21 C21 121.4(9) ? ? ? ?
Ni N21 C25 122.7(9) ? ? ? ?
C21 N21 C25 115.6(11) ? ? ? ?
N11 C11 C12 126.6(13) ? ? ? ?
N11 C11 H11 116.3(14) ? ? ? ?
C12 C11 H11 117.1(13) ? ? ? ?
C11 C12 C13 117.7(13) ? ? ? ?
C11 C12 H12 120.3(13) ? ? ? ?
C13 C12 H12 122.0(14) ? ? ? ?
C12 C13 C12a 116.6(17) ? ? ? ?
C12 C13 C14 121.7(9) ? ? ? ?
C12a C13 C14 121.7(9) ? ? ? ?
C13 C14 C15 122.1(9) ? ? ? ?
C13 C14 C15a 122.1(9) ? ? ? ?
C15 C14 C15a 115.8(16) ? ? ? ?
C14 C15 C16 121.2(13) ? ? ? ?
C14 C15 H15 119.1(14) ? ? ? ?
C16 C15 H15 119.7(13) ? ? ? ?
N12 C16 C15 122.5(13) ? ? ? ?
N12 C16 H16 119.1(14) ? ? ? ?
C15 C16 H16 118.5(13) ? ? ? ?
N21 C21 C22 123.6(12) ? ? ? ?
N21 C21 H21 117.7(13) ? ? ? ?
C22 C21 H21 118.7(14) ? ? ? ?
C21 C22 C23 118.6(12) ? ? ? ?
C21 C22 H22 120.6(12) ? ? ? ?
C23 C22 H22 120.8(13) ? ? ? ?
C22 C23 C23b 121.7(12) ? ? ? ?
C22 C23 C24 118.8(12) ? ? ? ?
C23b C23 C24 119.4(12) ? ? ? ?
C23 C24 C25 117.0(12) ? ? ? ?
C23 C24 H24 121.7(12) ? ? ? ?
C25 C24 H24 121.2(13) ? ? ? ?
N21 C25 C24 126.3(13) ? ? ? ?
N21 C25 H25 115.9(13) ? ? ? ?
C24 C25 H25 117.8(14) ? ? ? ?
Cl1 C111 C112 119.5(15) ? ? ? ?
Cl1 C111 C116 118.1(14) ? ? ? ?
C112 C111 C116 122.4(16) ? ? ? ?
Cl2 C112 C111 121.9(17) ? ? ? ?
Cl2 C112 C113 118.7(16) ? ? ? ?
C111 C112 C113 119.3(18) ? ? ? ?
C112 C113 C114 117.2(17) ? ? ? ?
C112 C113 H113 121.7(24) ? ? ? ?
C114 C113 H113 121.1(23) ? ? ? ?
C113 C114 C115 121.3(20) ? ? ? ?
C113 C114 H114 119.6(23) ? ? ? ?
C115 C114 H114 119(3) ? ? ? ?
C114 C115 C116 121.4(20) ? ? ? ?
C114 C115 H115 118.6(21) ? ? ? ?
C116 C115 H115 120.0(19) ? ? ? ?
C111 C116 C115 118.3(16) ? ? ? ?
C111 C116 H116 121.2(17) ? ? ? ?
C115 C116 H116 120.5(18) ? ? ? ?

loop_
_geom_bond_atom_site_label_1
_geom_bond_atom_site_label_2
_geom_bond_distance
_geom_bond_site_symmetry_1
_geom_bond_site_symmetry_2
_geom_bond_publ_flag
Ni O1 2.111(10) ? ? ?
Ni O1a 2.111(10) ? ? ?
Ni N12 2.121(17) ? ? ?
Ni N21 2.115(10) ? ? ?
Ni N21a 2.115(10) ? ? ?
Cl1 C111 1.779(17) ? ? ?
Cl2 C112 1.706(19) ? ? ?
O1 N1 1.281(18) ? ? ?
O2 N1 1.221(20) ? ? ?
O3 N1 1.215(19) ? ? ?
N11 C11 1.320(17) ? ? ?
N11 C11a 1.320(17) ? ? ?
N12 C16 1.347(16) ? ? ?
N12 C16a 1.347(16) ? ? ?
N21 C21 1.346(19) ? ? ?
N21 C25 1.319(18) ? ? ?
C11 C12 1.334(20) ? ? ?
C11 H11 1.020(13) ? ? ?
C12 C13 1.417(17) ? ? ?
C12 H12 1.037(14) ? ? ?
C13 C12a 1.417(17) ? ? ?
C13 C14 1.49(3) ? ? ?
C14 C15 1.380(17) ? ? ?
C14 C15a 1.380(17) ? ? ?
C15 C16 1.370(20) ? ? ?
C15 H15 1.028(13) ? ? ?
C16 H16 1.022(14) ? ? ?
C21 C22 1.404(19) ? ? ?
C21 H21 1.022(13) ? ? ?
C22 C23 1.372(19) ? ? ?
C22 H22 1.020(14) ? ? ?
C23 C23b 1.54(3) ? ? ?
C23 C24 1.403(20) ? ? ?
C24 C25 1.382(19) ? ? ?
C24 H24 1.021(14) ? ? ?
C25 H25 1.003(14) ? ? ?
C111 C112 1.36(3) ? ? ?
C111 C116 1.38(3) ? ? ?
C112 C113 1.40(3) ? ? ?
C113 C114 1.41(4) ? ? ?
C113 H113 1.025(18) ? ? ?
C114 C115 1.34(3) ? ? ?
C114 H114 1.043(23) ? ? ?
C115 C116 1.36(3) ? ? ?
C115 H115 1.033(19) ? ? ?
C116 H116 1.024(16) ? ? ?

loop_
_geom_contact_atom_site_label_1
_geom_contact_atom_site_label_2
_geom_contact_distance
_geom_contact_site_symmetry_1
_geom_contact_site_symmetry_2
_geom_contact_publ_flag
? ? ? ? ? ?

loop_
_geom_torsion_atom_site_label_1
_geom_torsion_atom_site_label_2
_geom_torsion_atom_site_label_3
_geom_torsion_atom_site_label_4
_geom_torsion
_geom_torsion_site_symmetry_1
_geom_torsion_site_symmetry_2
_geom_torsion_site_symmetry_3
_geom_torsion_site_symmetry_4
_geom_torsion_publ_flag
? ? ? ? ? ? ? ? ? ?
